data_2207411
loop_
_publ_author_name
'Wu, An-Shu'
'Li, Xiang-Gao'
'Li, Nan'
'Wang, Shi-Rong'

_publ_section_title
;
 <i>N</i>-Benzyl-4-(4,4-diphenylbuta-1,3-dienyl)-<i>N</i>-ethylaniline
;
_journal_coeditor_code YA6264
_journal_issue 11
_journal_name_full 'Acta Crystallographica Section E'
_journal_page_first o3691
_journal_page_last o3692
_journal_paper_doi 10.1107/S1600536805032344
_journal_volume 61
_journal_year 2005
_chemical_formula_iupac 'C31 H29 N'
_chemical_formula_moiety 'C31 H29 N'
_chemical_formula_sum 'C31 H29 N'
_chemical_formula_weight 415.55
_chemical_melting_point 378
_chemical_name_systematic
;
N-Benzyl-4-(4,4-diphenylbuta-1,3-dienyl)-N-ethylaniline
;
_space_group_IT_number 14
_symmetry_cell_setting monoclinic
_symmetry_space_group_name_Hall '-P 2yn'
_symmetry_space_group_name_H-M 'P 1 21/n 1'
_cell_angle_alpha 90.00
_cell_angle_beta 92.780(3)
_cell_angle_gamma 90.00
_cell_formula_units_Z 4
_cell_length_a 10.4818(17)
_cell_length_b 17.071(3)
_cell_length_c 13.460(2)
_cell_measurement_reflns_used 2899
_cell_measurement_temperature 294(2)
_cell_measurement_theta_max 23.1
_cell_measurement_theta_min 2.4
_cell_volume 2405.6(7)
_computing_cell_refinement SMART
_computing_data_collection 'SMART (Bruker, 1997)'
_computing_data_reduction 'SAINT (Bruker, 1997)'
_computing_molecular_graphics 'SHELXTL (Bruker, 1997)'
_computing_publication_material SHELXTL
_computing_structure_refinement 'SHELXL97 (Sheldrick, 1997)'
_computing_structure_solution 'SHELXS97 (Sheldrick, 1997)'
_diffrn_ambient_temperature 294(2)
_diffrn_measured_fraction_theta_full 0.992
_diffrn_measured_fraction_theta_max 0.992
_diffrn_measurement_device_type 'Bruker SMART-1000 CCD area-detector'
_diffrn_measurement_method '\f and \w'
_diffrn_radiation_monochromator graphite
_diffrn_radiation_source 'fine-focus sealed tube'
_diffrn_radiation_type MoK\a
_diffrn_radiation_wavelength 0.71073
_diffrn_reflns_av_R_equivalents 0.035
_diffrn_reflns_av_sigmaI/netI 0.046
_diffrn_reflns_limit_h_max 10
_diffrn_reflns_limit_h_min -13
_diffrn_reflns_limit_k_max 21
_diffrn_reflns_limit_k_min -15
_diffrn_reflns_limit_l_max 16
_diffrn_reflns_limit_l_min -16
_diffrn_reflns_number 13469
_diffrn_reflns_theta_full 26.4
_diffrn_reflns_theta_max 26.4
_diffrn_reflns_theta_min 1.9
_diffrn_standards_decay_% 0
_diffrn_standards_interval_count 0
_diffrn_standards_interval_time 0
_diffrn_standards_number 0
_exptl_absorpt_coefficient_mu 0.07
_exptl_absorpt_correction_T_max 0.986
_exptl_absorpt_correction_T_min 0.947
_exptl_absorpt_correction_type multi-scan
_exptl_absorpt_process_details '(SADABS; Bruker, 1997)'
_exptl_crystal_colour yellow
_exptl_crystal_density_diffrn 1.147
_exptl_crystal_density_method 'not measured'
_exptl_crystal_description block
_exptl_crystal_F_000 888
_exptl_crystal_size_max 0.40
_exptl_crystal_size_mid 0.30
_exptl_crystal_size_min 0.22
_refine_diff_density_max 0.17
_refine_diff_density_min -0.15
_refine_ls_extinction_coef 0.0136(13)
_refine_ls_extinction_method 'SHELXL97 (Sheldrick, 1997)'
_refine_ls_goodness_of_fit_ref 1.01
_refine_ls_hydrogen_treatment constr
_refine_ls_matrix_type full
_refine_ls_number_parameters 291
_refine_ls_number_reflns 4894
_refine_ls_number_restraints 0
_refine_ls_restrained_S_all 1.01
_refine_ls_R_factor_all 0.098
_refine_ls_R_factor_gt 0.045
_refine_ls_shift/su_max 0.000
_refine_ls_shift/su_mean 0.000
_refine_ls_structure_factor_coef Fsqd
_refine_ls_weighting_details 'calc w = 1/[\s^2^(Fo^2^)+(0.0523P)^2^+0.2552P] where P = (Fo^2^+2Fc^2^)/3'
_refine_ls_weighting_scheme calc
_refine_ls_wR_factor_ref 0.128
_reflns_number_gt 2709
_reflns_number_total 4894
_reflns_threshold_expression I>2\s(I)
_cod_data_source_file ya6264.cif
_cod_data_source_block I
_cod_depositor_comments
;
The following automatic conversions were performed:
'_symmetry_cell_setting' value 'Monoclinic' changed to 'monoclinic'
according to '/home/saulius/struct/CIF-dictionaries/cif_core.dic'
dictionary named 'cif_core.dic' version 2.4.1 from 2010-06-29.

Automatic conversion script
Id: cif_fix_enum 1527 2010-12-29 10:47:43Z saulius 

The following automatic conversions were performed:

'_symmetry_cell_setting' value 'Monoclinic' changed to 'monoclinic'
according to /home/saulius/struct/CIF-dictionaries/cif_core.dic
dictionary named 'cif_core.dic' version 2.4.1 from 2010-06-29.

Automatic conversion script
Id: cif_fix_values 1715 2011-07-08 13:25:40Z adriana 
;
_cod_original_cell_volume 2405.8(7)
_cod_original_sg_symbol_H-M 'P 21/n'
_cod_database_code 2207411
_cod_database_fobs_code 2207411

loop_
_symmetry_equiv_pos_as_xyz
'x, y, z'
'-x+1/2, y+1/2, -z+1/2'
'-x, -y, -z'
'x-1/2, -y-1/2, z-1/2'

loop_
_atom_site_label
_atom_site_fract_x
_atom_site_fract_y
_atom_site_fract_z
_atom_site_U_iso_or_equiv
_atom_site_adp_type
_atom_site_calc_flag
_atom_site_refinement_flags
_atom_site_occupancy
_atom_site_type_symbol
N1 0.21977(16) 0.14371(9) -0.14336(11) 0.0605(4) Uani d . 1 N
C1 0.46795(16) 0.14783(10) 0.50835(12) 0.0465(4) Uani d . 1 C
C2 0.56105(17) 0.13857(10) 0.59347(12) 0.0477(4) Uani d . 1 C
C3 0.68090(19) 0.10444(11) 0.58330(15) 0.0637(6) Uani d . 1 C
H3 0.7023 0.0859 0.5213 0.076 Uiso calc R 1 H
C4 0.7681(2) 0.09747(13) 0.66269(18) 0.0790(7) Uani d . 1 C
H4 0.8465 0.0736 0.6539 0.095 Uiso calc R 1 H
C5 0.7400(2) 0.12545(13) 0.75455(17) 0.0787(7) Uani d . 1 C
H5 0.7992 0.1211 0.8080 0.094 Uiso calc R 1 H
C6 0.6244(2) 0.15975(13) 0.76666(15) 0.0741(6) Uani d . 1 C
H6 0.6046 0.1789 0.8288 0.089 Uiso calc R 1 H
C7 0.53623(19) 0.16633(11) 0.68732(14) 0.0599(5) Uani d . 1 C
H7 0.4580 0.1901 0.6972 0.072 Uiso calc R 1 H
C8 0.36282(17) 0.20631(10) 0.51745(11) 0.0460(4) Uani d . 1 C
C9 0.23606(18) 0.18248(12) 0.50986(13) 0.0585(5) Uani d . 1 C
H9 0.2168 0.1301 0.4975 0.070 Uiso calc R 1 H
C10 0.1377(2) 0.23574(15) 0.52055(15) 0.0701(6) Uani d . 1 C
H10 0.0534 0.2187 0.5163 0.084 Uiso calc R 1 H
C11 0.1642(2) 0.31336(15) 0.53727(15) 0.0731(6) Uani d . 1 C
H11 0.0982 0.3491 0.5440 0.088 Uiso calc R 1 H
C12 0.2883(2) 0.33777(13) 0.54395(15) 0.0709(6) Uani d . 1 C
H12 0.3066 0.3905 0.5544 0.085 Uiso calc R 1 H
C13 0.38694(19) 0.28493(11) 0.53537(13) 0.0577(5) Uani d . 1 C
H13 0.4710 0.3024 0.5417 0.069 Uiso calc R 1 H
C14 0.47490(18) 0.10599(10) 0.42352(13) 0.0537(5) Uani d . 1 C
H14 0.5293 0.0629 0.4259 0.064 Uiso calc R 1 H
C15 0.40746(17) 0.12099(11) 0.33060(13) 0.0526(5) Uani d . 1 C
H15 0.3506 0.1629 0.3275 0.063 Uiso calc R 1 H
C16 0.42036(17) 0.07897(11) 0.24756(13) 0.0532(5) Uani d . 1 C
H16 0.4683 0.0333 0.2544 0.064 Uiso calc R 1 H
C17 0.36818(16) 0.09660(10) 0.14828(12) 0.0466(4) Uani d . 1 C
C18 0.37168(16) 0.04132(10) 0.07216(13) 0.0489(5) Uani d . 1 C
H18 0.4078 -0.0074 0.0863 0.059 Uiso calc R 1 H
C19 0.32379(17) 0.05607(10) -0.02300(13) 0.0497(5) Uani d . 1 C
H19 0.3277 0.0171 -0.0710 0.060 Uiso calc R 1 H
C20 0.26938(17) 0.12853(10) -0.04898(13) 0.0486(4) Uani d . 1 C
C21 0.26646(17) 0.18462(10) 0.02727(13) 0.0535(5) Uani d . 1 C
H21 0.2311 0.2336 0.0134 0.064 Uiso calc R 1 H
C22 0.31446(17) 0.16878(10) 0.12145(13) 0.0528(5) Uani d . 1 C
H22 0.3111 0.2077 0.1696 0.063 Uiso calc R 1 H
C23 0.23721(19) 0.09033(11) -0.22513(13) 0.0594(5) Uani d . 1 C
H23A 0.3187 0.0641 -0.2140 0.071 Uiso calc R 1 H
H23B 0.2415 0.1207 -0.2858 0.071 Uiso calc R 1 H
C24 0.13449(18) 0.02878(11) -0.24072(14) 0.0553(5) Uani d . 1 C
C25 0.04772(19) 0.01214(13) -0.16991(16) 0.0690(6) Uani d . 1 C
H25 0.0500 0.0404 -0.1108 0.083 Uiso calc R 1 H
C26 -0.0423(2) -0.04579(16) -0.1858(2) 0.0918(8) Uani d . 1 C
H26 -0.0996 -0.0568 -0.1370 0.110 Uiso calc R 1 H
C27 -0.0479(3) -0.08700(15) -0.2722(3) 0.1095(11) Uani d . 1 C
H27 -0.1078 -0.1267 -0.2821 0.131 Uiso calc R 1 H
C28 0.0351(3) -0.06989(17) -0.3447(3) 0.1150(11) Uani d . 1 C
H28 0.0299 -0.0969 -0.4047 0.138 Uiso calc R 1 H
C29 0.1267(2) -0.01232(13) -0.32851(18) 0.0865(7) Uani d . 1 C
H29 0.1836 -0.0013 -0.3776 0.104 Uiso calc R 1 H
C30 0.1486(2) 0.21590(12) -0.16801(15) 0.0706(6) Uani d . 1 C
H30A 0.0988 0.2303 -0.1119 0.085 Uiso calc R 1 H
H30B 0.0894 0.2057 -0.2242 0.085 Uiso calc R 1 H
C31 0.2323(2) 0.28325(13) -0.19296(18) 0.0919(8) Uani d . 1 C
H31A 0.2920 0.2933 -0.1381 0.138 Uiso calc R 1 H
H31B 0.1807 0.3289 -0.2058 0.138 Uiso calc R 1 H
H31C 0.2780 0.2707 -0.2510 0.138 Uiso calc R 1 H

loop_
_atom_site_aniso_label
_atom_site_aniso_U_11
_atom_site_aniso_U_22
_atom_site_aniso_U_33
_atom_site_aniso_U_12
_atom_site_aniso_U_13
_atom_site_aniso_U_23
N1 0.0808(12) 0.0519(10) 0.0483(9) -0.0008(8) -0.0026(8) 0.0014(7)
C1 0.0516(11) 0.0432(10) 0.0445(10) -0.0002(8) 0.0019(8) 0.0018(8)
C2 0.0559(12) 0.0401(10) 0.0468(11) -0.0015(8) 0.0009(9) 0.0050(8)
C3 0.0688(14) 0.0623(13) 0.0595(12) 0.0162(10) -0.0030(10) 0.0000(10)
C4 0.0709(15) 0.0771(16) 0.0871(17) 0.0206(12) -0.0146(13) 0.0067(13)
C5 0.0891(18) 0.0743(16) 0.0695(15) 0.0040(13) -0.0280(13) 0.0107(12)
C6 0.0930(18) 0.0790(16) 0.0491(12) 0.0032(13) -0.0108(12) 0.0018(11)
C7 0.0638(13) 0.0640(13) 0.0516(12) 0.0009(10) 0.0003(10) 0.0011(9)
C8 0.0520(11) 0.0518(12) 0.0342(9) 0.0042(9) 0.0014(8) 0.0012(8)
C9 0.0578(13) 0.0674(13) 0.0500(11) -0.0028(10) -0.0014(9) -0.0003(9)
C10 0.0485(13) 0.1020(19) 0.0595(13) 0.0070(12) 0.0002(10) -0.0045(12)
C11 0.0707(16) 0.0907(18) 0.0575(13) 0.0287(13) -0.0008(11) -0.0086(12)
C12 0.0798(17) 0.0616(14) 0.0712(14) 0.0180(12) 0.0034(12) -0.0063(10)
C13 0.0584(12) 0.0550(13) 0.0599(12) 0.0047(10) 0.0059(9) -0.0049(9)
C14 0.0601(12) 0.0472(11) 0.0533(11) 0.0051(9) -0.0022(9) -0.0031(9)
C15 0.0524(12) 0.0548(12) 0.0506(11) 0.0008(9) 0.0013(9) -0.0066(9)
C16 0.0527(11) 0.0512(11) 0.0554(11) 0.0008(9) 0.0010(9) -0.0077(9)
C17 0.0447(10) 0.0485(11) 0.0468(10) -0.0043(8) 0.0043(8) -0.0079(8)
C18 0.0472(11) 0.0444(11) 0.0551(11) 0.0026(8) 0.0036(9) -0.0059(8)
C19 0.0546(11) 0.0463(11) 0.0485(11) -0.0039(9) 0.0045(9) -0.0107(8)
C20 0.0498(11) 0.0462(11) 0.0502(11) -0.0062(8) 0.0062(8) -0.0019(8)
C21 0.0623(12) 0.0427(11) 0.0561(12) 0.0023(9) 0.0099(9) -0.0020(9)
C22 0.0636(12) 0.0460(11) 0.0494(11) -0.0025(9) 0.0101(9) -0.0098(8)
C23 0.0702(13) 0.0619(13) 0.0466(11) -0.0084(10) 0.0072(9) 0.0013(9)
C24 0.0546(12) 0.0491(12) 0.0615(12) 0.0020(9) -0.0035(10) 0.0016(9)
C25 0.0552(13) 0.0788(15) 0.0721(14) -0.0052(11) -0.0043(11) 0.0166(11)
C26 0.0558(15) 0.093(2) 0.125(2) -0.0150(14) -0.0125(15) 0.0335(17)
C27 0.0689(19) 0.0649(18) 0.191(4) -0.0111(13) -0.027(2) -0.001(2)
C28 0.088(2) 0.091(2) 0.163(3) -0.0017(17) -0.016(2) -0.062(2)
C29 0.0808(16) 0.0797(16) 0.0992(18) -0.0032(13) 0.0067(13) -0.0339(14)
C30 0.0837(16) 0.0679(14) 0.0605(13) 0.0102(12) 0.0067(11) 0.0083(10)
C31 0.118(2) 0.0713(16) 0.0886(17) 0.0087(14) 0.0335(15) 0.0205(13)

loop_
_atom_type_symbol
_atom_type_description
_atom_type_scat_dispersion_real
_atom_type_scat_dispersion_imag
_atom_type_scat_source
C C 0.0033 0.0016 'International Tables Vol C Tables 4.2.6.8 and 6.1.1.4'
H H 0.0000 0.0000 'International Tables Vol C Tables 4.2.6.8 and 6.1.1.4'
N N 0.0061 0.0033 'International Tables Vol C Tables 4.2.6.8 and 6.1.1.4'

loop_
_geom_angle_atom_site_label_1
_geom_angle_atom_site_label_2
_geom_angle_atom_site_label_3
_geom_angle
C20 N1 C23 121.90(16)
C20 N1 C30 122.13(15)
C23 N1 C30 115.95(15)
C14 C1 C2 122.55(16)
C14 C1 C8 119.45(16)
C2 C1 C8 117.99(15)
C7 C2 C3 116.19(17)
C7 C2 C1 121.63(17)
C3 C2 C1 122.13(16)
C4 C3 C2 121.73(19)
C4 C3 H3 119.1
C2 C3 H3 119.1
C5 C4 C3 120.4(2)
C5 C4 H4 119.8
C3 C4 H4 119.8
C6 C5 C4 119.3(2)
C6 C5 H5 120.4
C4 C5 H5 120.4
C5 C6 C7 120.5(2)
C5 C6 H6 119.8
C7 C6 H6 119.8
C6 C7 C2 121.9(2)
C6 C7 H7 119.0
C2 C7 H7 119.0
C13 C8 C9 117.56(17)
C13 C8 C1 122.14(16)
C9 C8 C1 120.29(16)
C10 C9 C8 120.90(19)
C10 C9 H9 119.6
C8 C9 H9 119.6
C11 C10 C9 120.4(2)
C11 C10 H10 119.8
C9 C10 H10 119.8
C12 C11 C10 119.4(2)
C12 C11 H11 120.3
C10 C11 H11 120.3
C11 C12 C13 120.7(2)
C11 C12 H12 119.7
C13 C12 H12 119.7
C12 C13 C8 121.09(19)
C12 C13 H13 119.5
C8 C13 H13 119.5
C1 C14 C15 126.85(17)
C1 C14 H14 116.6
C15 C14 H14 116.6
C16 C15 C14 124.61(18)
C16 C15 H15 117.7
C14 C15 H15 117.7
C15 C16 C17 127.46(17)
C15 C16 H16 116.3
C17 C16 H16 116.3
C18 C17 C22 115.60(16)
C18 C17 C16 120.94(16)
C22 C17 C16 123.45(15)
C19 C18 C17 122.58(16)
C19 C18 H18 118.7
C17 C18 H18 118.7
C18 C19 C20 121.35(16)
C18 C19 H19 119.3
C20 C19 H19 119.3
N1 C20 C19 121.95(16)
N1 C20 C21 121.76(16)
C19 C20 C21 116.29(16)
C22 C21 C20 121.48(17)
C22 C21 H21 119.3
C20 C21 H21 119.3
C21 C22 C17 122.69(16)
C21 C22 H22 118.7
C17 C22 H22 118.7
N1 C23 C24 115.33(16)
N1 C23 H23A 108.4
C24 C23 H23A 108.4
N1 C23 H23B 108.4
C24 C23 H23B 108.4
H23A C23 H23B 107.5
C29 C24 C25 118.42(19)
C29 C24 C23 119.13(18)
C25 C24 C23 122.45(18)
C26 C25 C24 120.7(2)
C26 C25 H25 119.6
C24 C25 H25 119.6
C27 C26 C25 120.4(3)
C27 C26 H26 119.8
C25 C26 H26 119.8
C26 C27 C28 119.8(3)
C26 C27 H27 120.1
C28 C27 H27 120.1
C27 C28 C29 119.9(3)
C27 C28 H28 120.0
C29 C28 H28 120.0
C24 C29 C28 120.7(3)
C24 C29 H29 119.7
C28 C29 H29 119.7
N1 C30 C31 113.47(19)
N1 C30 H30A 108.9
C31 C30 H30A 108.9
N1 C30 H30B 108.9
C31 C30 H30B 108.9
H30A C30 H30B 107.7
C30 C31 H31A 109.5
C30 C31 H31B 109.5
H31A C31 H31B 109.5
C30 C31 H31C 109.5
H31A C31 H31C 109.5
H31B C31 H31C 109.5

loop_
_geom_bond_atom_site_label_1
_geom_bond_atom_site_label_2
_geom_bond_distance
N1 C20 1.374(2)
N1 C23 1.447(2)
N1 C30 1.470(2)
C1 C14 1.352(2)
C1 C2 1.477(2)
C1 C8 1.496(2)
C2 C7 1.386(2)
C2 C3 1.397(2)
C3 C4 1.377(3)
C3 H3 0.9300
C4 C5 1.371(3)
C4 H4 0.9300
C5 C6 1.363(3)
C5 H5 0.9300
C6 C7 1.382(3)
C6 H6 0.9300
C7 H7 0.9300
C8 C13 1.385(2)
C8 C9 1.389(2)
C9 C10 1.387(3)
C9 H9 0.9300
C10 C11 1.370(3)
C10 H10 0.9300
C11 C12 1.365(3)
C11 H11 0.9300
C12 C13 1.381(3)
C12 H12 0.9300
C13 H13 0.9300
C14 C15 1.430(2)
C14 H14 0.9300
C15 C16 1.340(2)
C15 H15 0.9300
C16 C17 1.451(2)
C16 H16 0.9300
C17 C18 1.395(2)
C17 C22 1.395(2)
C18 C19 1.376(2)
C18 H18 0.9300
C19 C20 1.399(2)
C19 H19 0.9300
C20 C21 1.405(2)
C21 C22 1.368(2)
C21 H21 0.9300
C22 H22 0.9300
C23 C24 1.512(3)
C23 H23A 0.9700
C23 H23B 0.9700
C24 C29 1.373(3)
C24 C25 1.379(3)
C25 C26 1.376(3)
C25 H25 0.9300
C26 C27 1.358(4)
C26 H26 0.9300
C27 C28 1.370(4)
C27 H27 0.9300
C28 C29 1.384(3)
C28 H28 0.9300
C29 H29 0.9300
C30 C31 1.495(3)
C30 H30A 0.9700
C30 H30B 0.9700
C31 H31A 0.9600
C31 H31B 0.9600
C31 H31C 0.9600

loop_
_geom_torsion_atom_site_label_1
_geom_torsion_atom_site_label_2
_geom_torsion_atom_site_label_3
_geom_torsion_atom_site_label_4
_geom_torsion
C14 C1 C2 C7 -163.70(18)
C8 C1 C2 C7 16.6(2)
C14 C1 C2 C3 19.0(3)
C8 C1 C2 C3 -160.67(17)
C7 C2 C3 C4 1.3(3)
C1 C2 C3 C4 178.68(18)
C2 C3 C4 C5 -1.2(3)
C3 C4 C5 C6 0.5(3)
C4 C5 C6 C7 0.0(3)
C5 C6 C7 C2 0.2(3)
C3 C2 C7 C6 -0.8(3)
C1 C2 C7 C6 -178.21(18)
C14 C1 C8 C13 -121.10(19)
C2 C1 C8 C13 58.6(2)
C14 C1 C8 C9 60.1(2)
C2 C1 C8 C9 -120.14(18)
C13 C8 C9 C10 -0.4(3)
C1 C8 C9 C10 178.43(16)
C8 C9 C10 C11 1.0(3)
C9 C10 C11 C12 -0.4(3)
C10 C11 C12 C13 -0.9(3)
C11 C12 C13 C8 1.6(3)
C9 C8 C13 C12 -0.9(3)
C1 C8 C13 C12 -179.69(16)
C2 C1 C14 C15 -166.25(17)
C8 C1 C14 C15 13.5(3)
C1 C14 C15 C16 178.01(19)
C14 C15 C16 C17 -171.37(17)
C15 C16 C17 C18 -169.42(18)
C15 C16 C17 C22 12.0(3)
C22 C17 C18 C19 -0.9(3)
C16 C17 C18 C19 -179.64(16)
C17 C18 C19 C20 0.6(3)
C23 N1 C20 C19 -9.2(3)
C30 N1 C20 C19 172.32(17)
C23 N1 C20 C21 171.79(17)
C30 N1 C20 C21 -6.7(3)
C18 C19 C20 N1 -179.17(16)
C18 C19 C20 C21 -0.1(3)
N1 C20 C21 C22 179.10(17)
C19 C20 C21 C22 0.0(3)
C20 C21 C22 C17 -0.5(3)
C18 C17 C22 C21 0.9(3)
C16 C17 C22 C21 179.54(17)
C20 N1 C23 C24 90.5(2)
C30 N1 C23 C24 -91.0(2)
N1 C23 C24 C29 165.20(18)
N1 C23 C24 C25 -14.8(3)
C29 C24 C25 C26 1.8(3)
C23 C24 C25 C26 -178.24(19)
C24 C25 C26 C27 -0.7(4)
C25 C26 C27 C28 -1.1(4)
C26 C27 C28 C29 1.9(4)
C25 C24 C29 C28 -1.0(3)
C23 C24 C29 C28 179.0(2)
C27 C28 C29 C24 -0.8(4)
C20 N1 C30 C31 85.6(2)
C23 N1 C30 C31 -92.9(2)

loop_
_cod_related_entry_id
_cod_related_entry_database
_cod_related_entry_code
1 ChemSpider 30654893
